data_9001028
loop_
_publ_author_name
'Nakai, I.'
'Okada, H.'
'Masutomi, K.'
'Koyama, E.'
'Nagashima, K.'

_publ_section_title
;
 Henmilite, Ca2Cu(OH)4[B(OH)4]2, a new mineral from Fuka, Okayama Prefecture,
 Japan. II. Crystal structure
;
_journal_name_full 'American Mineralogist'
_journal_page_first 1236
_journal_page_last 1239
_journal_volume 71
_journal_year 1986
_chemical_formula_sum 'B2 Ca2 Cu H12 O12'
_chemical_name_mineral Henmilite
_space_group_IT_number 2
_symmetry_space_group_name_Hall '-P 1'
_symmetry_space_group_name_H-M 'P -1'
_cell_angle_alpha 109.611
_cell_angle_beta 91.473
_cell_angle_gamma 83.686
_cell_length_a 5.7617
_cell_length_b 7.9774
_cell_length_c 5.6488
_cell_formula_units_Z 1
_cell_volume 243.076
_database_code_amcsd 0001050
_exptl_crystal_density_diffrn 2.524
_cod_original_formula_sum 'Ca2 Cu B2 O12 H12'
_cod_database_code 9001028

loop_
_space_group_symop_operation_xyz
x,y,z
-x,-y,-z

loop_
_atom_site_aniso_label
_atom_site_aniso_U_11
_atom_site_aniso_U_22
_atom_site_aniso_U_33
_atom_site_aniso_U_12
_atom_site_aniso_U_13
_atom_site_aniso_U_23
Ca 0.00962 0.00936 0.01071 -0.00082 0.00012 0.00268
Cu 0.00977 0.01035 0.01338 -0.00111 0.00145 0.00340
B 0.00980 0.00961 0.01061 -0.00087 -0.00015 0.00383
O1 0.01113 0.01159 0.01549 -0.00195 0.00062 0.00322
O2 0.01346 0.01668 0.01463 0.00152 0.00154 0.00564
O3 0.01611 0.01075 0.01492 -0.00108 0.00093 0.00665
O4 0.01395 0.01555 0.01291 -0.00217 -0.00417 0.00161
O5 0.01329 0.00820 0.01420 -0.00108 0.00062 0.00181
O6 0.00997 0.01951 0.01176 -0.00130 0.00015 0.00544

loop_
_atom_site_label
_atom_site_fract_x
_atom_site_fract_y
_atom_site_fract_z
_atom_site_U_iso_or_equiv
Ca 0.50791 0.24095 0.22595 ?
Cu 0.00000 0.00000 0.00000 ?
B 0.27900 0.40680 0.74800 ?
O1 0.30610 -0.01920 0.14550 ?
O2 0.84040 0.06840 0.32390 ?
O3 0.24670 0.29070 0.89720 ?
O4 0.15230 0.35380 0.51060 ?
O5 0.78790 0.40550 0.09780 ?
O6 0.52610 0.39830 0.67420 ?
H1 0.70500 0.04000 0.73500 0.00633
H2 0.92300 0.06500 0.42700 0.02533
H3 0.22600 0.19400 0.82800 0.04306
H4 0.04300 0.41800 0.52600 0.02533
H5 0.90400 0.38500 0.05800 0.02533
H6 0.61900 0.38700 0.76800 0.01900

loop_
_cod_related_entry_id
_cod_related_entry_database
_cod_related_entry_code
1 AMCSD 0001050
